data_2235410
loop_
_publ_author_name
'Burnham, Lauren E.'
'Gano, Katrina J.'
'Young, Amber M.'
'Risley, John M.'
'Jones, Daniel S.'

_publ_section_title
;
 <i>N</i>-(4-Isocyanophenyl)succinamic acid
;
_journal_coeditor_code FJ2512
_journal_issue 7
_journal_name_full 'Acta Crystallographica Section E'
_journal_page_first o2078
_journal_paper_doi 10.1107/S1600536812025226
_journal_volume 68
_journal_year 2012
_chemical_formula_iupac 'C11 H10 N2 O3'
_chemical_formula_moiety 'C11 H10 N2 O3'
_chemical_formula_sum 'C11 H10 N2 O3'
_chemical_formula_weight 218.21
_chemical_name_systematic
;
<i>N</i>-(4-Isocyanophenyl)succinamic acid
;
_space_group_IT_number 14
_symmetry_cell_setting monoclinic
_symmetry_space_group_name_Hall '-P 2ybc'
_symmetry_space_group_name_H-M 'P 1 21/c 1'
_atom_sites_solution_hydrogens geom
_atom_sites_solution_primary direct
_atom_sites_solution_secondary difmap
_audit_creation_method 'WinGX routine CIF_UPDATE'
_cell_angle_alpha 90
_cell_angle_beta 94.771(4)
_cell_angle_gamma 90
_cell_formula_units_Z 4
_cell_length_a 5.0974(2)
_cell_length_b 16.2774(7)
_cell_length_c 12.5674(6)
_cell_measurement_reflns_used 2647
_cell_measurement_temperature 100.0(10)
_cell_measurement_theta_max 66.8489
_cell_measurement_theta_min 3.5262
_cell_volume 1039.13(8)
_computing_cell_refinement
;
<i>CrysAlis PRO</i> (Agilent, 2011)
;
_computing_data_collection
;
<i>CrysAlis PRO</i> (Agilent, 2011)
;
_computing_data_reduction
;
<i>CrysAlis PRO</i> (Agilent, 2011)
;
_computing_molecular_graphics
;
Ortep-3 for Windows (Farrugia, 1997) and <i>Mercury</i> (Macrae <i>et
al.</i>, 2006)
;
_computing_publication_material 'WinGX publication routines (Farrugia, 1999)'
_computing_structure_refinement 'SHELXL97 (Sheldrick, 2008)'
_computing_structure_solution 'SHELXS97 (Sheldrick, 2008)'
_diffrn_ambient_temperature 100.0(10)
_diffrn_detector_area_resol_mean 10.4419
_diffrn_measured_fraction_theta_full 0.997
_diffrn_measured_fraction_theta_max 0.997
_diffrn_measurement_device_type 'Agilent Xcalibur Atlas Gemini ultra'
_diffrn_measurement_method '\w scans'
_diffrn_radiation_monochromator graphite
_diffrn_radiation_type CuK\a
_diffrn_radiation_wavelength 1.54182
_diffrn_reflns_av_R_equivalents 0.0352
_diffrn_reflns_limit_h_max 6
_diffrn_reflns_limit_h_min -5
_diffrn_reflns_limit_k_max 19
_diffrn_reflns_limit_k_min -19
_diffrn_reflns_limit_l_max 14
_diffrn_reflns_limit_l_min -14
_diffrn_reflns_number 7543
_diffrn_reflns_theta_full 66.96
_diffrn_reflns_theta_max 66.96
_diffrn_reflns_theta_min 4.45
_exptl_absorpt_coefficient_mu 0.867
_exptl_absorpt_correction_T_max 1
_exptl_absorpt_correction_T_min 0.74566
_exptl_absorpt_correction_type multi-scan
_exptl_absorpt_process_details
;
(<i>CrysAlis PRO</i>; Agilent, 2011)
;
_exptl_crystal_colour colourless
_exptl_crystal_density_diffrn 1.395
_exptl_crystal_density_method 'not measured'
_exptl_crystal_description prism
_exptl_crystal_F_000 456
_exptl_crystal_size_max 0.42
_exptl_crystal_size_mid 0.09
_exptl_crystal_size_min 0.08
_refine_diff_density_max 0.206
_refine_diff_density_min -0.246
_refine_ls_extinction_method none
_refine_ls_goodness_of_fit_ref 1.069
_refine_ls_hydrogen_treatment mixed
_refine_ls_matrix_type full
_refine_ls_number_parameters 153
_refine_ls_number_reflns 1839
_refine_ls_number_restraints 0
_refine_ls_restrained_S_all 1.069
_refine_ls_R_factor_all 0.0478
_refine_ls_R_factor_gt 0.0376
_refine_ls_shift/su_max 0
_refine_ls_shift/su_mean 0
_refine_ls_structure_factor_coef Fsqd
_refine_ls_weighting_details 'calc w=1/[\s^2^(Fo^2^)+(0.0476P)^2^+0.2570P] where P=(Fo^2^+2Fc^2^)/3'
_refine_ls_weighting_scheme calc
_refine_ls_wR_factor_ref 0.0961
_reflns_number_gt 1527
_reflns_number_total 1839
_reflns_threshold_expression >2\s(I)
_cod_data_source_file fj2512.cif
_cod_data_source_block I
_cod_database_code 2235410
_cod_database_fobs_code 2235410

loop_
_symmetry_equiv_pos_as_xyz
'x, y, z'
'-x, y+1/2, -z+1/2'
'-x, -y, -z'
'x, -y-1/2, z-1/2'

loop_
_atom_site_type_symbol
_atom_site_label
_atom_site_fract_x
_atom_site_fract_y
_atom_site_fract_z
_atom_site_U_iso_or_equiv
_atom_site_adp_type
_atom_site_calc_flag
_atom_site_refinement_flags
_atom_site_occupancy
H HN2 -0.184(4) 0.6215(11) 0.6545(15) 0.028(5) Uiso d . 1
H HO3 0.484(5) 0.4256(16) 0.9999(19) 0.064(7) Uiso d . 1
O O3 0.3472(2) 0.40108(7) 0.95600(10) 0.0327(3) Uani d . 1
O O2 0.2537(2) 0.53307(7) 0.92254(10) 0.0307(3) Uani d . 1
O O1 0.2238(2) 0.48805(7) 0.66450(9) 0.0302(3) Uani d . 1
N N2 -0.0524(3) 0.59719(8) 0.63180(11) 0.0246(3) Uani d . 1
N N1 0.4162(3) 0.77295(8) 0.31697(11) 0.0286(3) Uani d . 1
C C4 -0.0207(3) 0.71789(10) 0.52404(13) 0.0254(4) Uani d . 1
H H4 -0.1583 0.7404 0.5585 0.03 Uiso calc R 1
C C7 0.3901(3) 0.65037(10) 0.42199(13) 0.0261(4) Uani d . 1
H H7 0.5285 0.6283 0.3875 0.031 Uiso calc R 1
C C2 0.2966(3) 0.72819(10) 0.39560(12) 0.0248(4) Uani d . 1
C C6 0.2774(3) 0.60562(10) 0.49959(13) 0.0254(4) Uani d . 1
H H6 0.339 0.5531 0.517 0.03 Uiso calc R 1
C C3 0.0902(3) 0.76253(10) 0.44606(13) 0.0268(4) Uani d . 1
H H3 0.028 0.8147 0.4275 0.032 Uiso calc R 1
C C8 0.0281(3) 0.52704(10) 0.68370(13) 0.0246(4) Uani d . 1
C C9 -0.1502(3) 0.49859(10) 0.76713(13) 0.0269(4) Uani d . 1
H H9A -0.3155 0.4793 0.7321 0.032 Uiso calc R 1
H H9B -0.188 0.5445 0.8127 0.032 Uiso calc R 1
C C5 0.0710(3) 0.63904(9) 0.55200(12) 0.0234(3) Uani d . 1
C C11 0.2059(3) 0.46016(10) 0.90780(13) 0.0256(4) Uani d . 1
C C1 0.5262(4) 0.80691(11) 0.25313(15) 0.0351(4) Uani d . 1
C C10 -0.0224(3) 0.43002(10) 0.83482(14) 0.0281(4) Uani d . 1
H H10C -0.1525 0.4056 0.8772 0.034 Uiso calc R 1
H H10D 0.0385 0.3877 0.7884 0.034 Uiso calc R 1

loop_
_atom_site_aniso_label
_atom_site_aniso_U_11
_atom_site_aniso_U_22
_atom_site_aniso_U_33
_atom_site_aniso_U_12
_atom_site_aniso_U_13
_atom_site_aniso_U_23
O3 0.0293(7) 0.0276(6) 0.0401(7) -0.0031(5) -0.0031(5) 0.0038(5)
O2 0.0316(6) 0.0264(6) 0.0338(7) -0.0021(5) 0.0002(5) 0.0004(5)
O1 0.0254(6) 0.0309(6) 0.0350(7) 0.0056(5) 0.0068(5) 0.0026(5)
N2 0.0213(7) 0.0262(7) 0.0271(7) 0.0038(6) 0.0074(6) -0.0001(6)
N1 0.0269(7) 0.0296(7) 0.0297(8) -0.0010(6) 0.0039(6) 0.0007(6)
C4 0.0215(8) 0.0264(8) 0.0287(9) 0.0027(6) 0.0050(7) -0.0037(6)
C7 0.0222(8) 0.0299(8) 0.0268(9) 0.0000(6) 0.0049(7) -0.0059(7)
C2 0.0238(8) 0.0273(8) 0.0235(8) -0.0026(6) 0.0038(7) -0.0006(6)
C6 0.0255(8) 0.0234(8) 0.0277(8) 0.0028(6) 0.0042(7) -0.0025(6)
C3 0.0248(8) 0.0234(8) 0.0323(9) 0.0012(6) 0.0032(7) -0.0002(7)
C8 0.0213(8) 0.0263(8) 0.0259(8) -0.0012(6) -0.0002(6) -0.0029(6)
C9 0.0226(8) 0.0309(9) 0.0275(9) -0.0015(7) 0.0035(7) -0.0018(7)
C5 0.0219(8) 0.0247(8) 0.0234(8) -0.0010(6) 0.0013(6) -0.0031(6)
C11 0.0252(8) 0.0278(9) 0.0248(9) -0.0008(7) 0.0083(7) 0.0029(7)
C1 0.0313(9) 0.0378(10) 0.0365(10) -0.0023(8) 0.0054(8) 0.0037(8)
C10 0.0266(9) 0.0282(8) 0.0302(9) -0.0035(7) 0.0066(7) 0.0007(7)

loop_
_atom_type_symbol
_atom_type_description
_atom_type_scat_dispersion_real
_atom_type_scat_dispersion_imag
_atom_type_scat_source
C C 0.0181 0.0091 'International Tables Vol C Tables 4.2.6.8 and 6.1.1.4'
H H 0 0 'International Tables Vol C Tables 4.2.6.8 and 6.1.1.4'
N N 0.0311 0.018 'International Tables Vol C Tables 4.2.6.8 and 6.1.1.4'
O O 0.0492 0.0322 'International Tables Vol C Tables 4.2.6.8 and 6.1.1.4'

loop_
_geom_angle_atom_site_label_1
_geom_angle_atom_site_label_2
_geom_angle_atom_site_label_3
_geom_angle
C11 O3 HO3 108.1(15)
C8 N2 C5 127.90(14)
C8 N2 HN2 116.4(12)
C5 N2 HN2 115.4(12)
C1 N1 C2 176.27(17)
C3 C4 C5 120.89(14)
C3 C4 H4 119.6
C5 C4 H4 119.6
C6 C7 C2 119.82(14)
C6 C7 H7 120.1
C2 C7 H7 120.1
C7 C2 C3 121.15(15)
C7 C2 N1 118.79(14)
C3 C2 N1 120.06(14)
C7 C6 C5 120.10(15)
C7 C6 H6 119.9
C5 C6 H6 119.9
C4 C3 C2 118.89(15)
C4 C3 H3 120.6
C2 C3 H3 120.6
O1 C8 N2 123.98(15)
O1 C8 C9 121.58(15)
N2 C8 C9 114.42(14)
C8 C9 C10 111.00(13)
C8 C9 H9A 109.4
C10 C9 H9A 109.4
C8 C9 H9B 109.4
C10 C9 H9B 109.4
H9A C9 H9B 108
C6 C5 C4 119.16(14)
C6 C5 N2 123.20(14)
C4 C5 N2 117.64(13)
O2 C11 O3 122.96(15)
O2 C11 C10 122.95(15)
O3 C11 C10 114.08(14)
C11 C10 C9 112.13(13)
C11 C10 H10C 109.2
C9 C10 H10C 109.2
C11 C10 H10D 109.2
C9 C10 H10D 109.2
H10C C10 H10D 107.9

loop_
_geom_bond_atom_site_label_1
_geom_bond_atom_site_label_2
_geom_bond_distance
O3 C11 1.318(2)
O3 HO3 0.94(3)
O2 C11 1.2226(19)
O1 C8 1.2235(19)
N2 C8 1.361(2)
N2 C5 1.404(2)
N2 HN2 0.85(2)
N1 C1 1.157(2)
N1 C2 1.407(2)
C4 C3 1.378(2)
C4 C5 1.401(2)
C4 H4 0.93
C7 C6 1.380(2)
C7 C2 1.384(2)
C7 H7 0.93
C2 C3 1.390(2)
C6 C5 1.397(2)
C6 H6 0.93
C3 H3 0.93
C8 C9 1.516(2)
C9 C10 1.517(2)
C9 H9A 0.97
C9 H9B 0.97
C11 C10 1.503(2)
C10 H10C 0.97
C10 H10D 0.97

loop_
_geom_hbond_atom_site_label_D
_geom_hbond_atom_site_label_H
_geom_hbond_atom_site_label_A
_geom_hbond_site_symmetry_A
_geom_hbond_distance_DH
_geom_hbond_distance_HA
_geom_hbond_distance_DA
_geom_hbond_angle_DHA
O3 HO3 O2 3_667 0.94(3) 1.72(3) 2.6646(17) 177(2)
